data_4332258
loop_
_publ_author_name
'Yue, Qi'
'Yang, Jin'
'Li, Guang-Hua'
'Li, Guo-Dong'
'Chen, Jie-Sheng'

_publ_section_title
;
 Homochiral Porous Lanthanide Phosphonates with 1D Triple-Strand Helical
 Chains:&#x00A0; Synthesis, Photoluminescence, and Adsorption Properties
;
_journal_issue 11
_journal_name_full 'Inorganic Chemistry'
_journal_page_first 4431
_journal_page_last 4439
_journal_paper_doi 10.1021/ic060162h
_journal_volume 45
_journal_year 2006
_chemical_absolute_configuration unk
_chemical_formula_moiety 'C18 H37 Gd N3 O17 P3'
_chemical_formula_sum 'C18 H37 Gd N3 O17 P3'
_chemical_formula_weight 817.67
_chemical_melting_point ?
_chemical_name_systematic
;
 ?
;
_space_group_IT_number 76
_symmetry_cell_setting tetragonal
_symmetry_space_group_name_Hall 'P 4w'
_symmetry_space_group_name_H-M 'P 41'
_atom_sites_solution_hydrogens geom
_atom_sites_solution_primary direct
_atom_sites_solution_secondary difmap
_audit_creation_method SHELXL-97
_cell_angle_alpha 90.00
_cell_angle_beta 90.00
_cell_angle_gamma 90.00
_cell_formula_units_Z 4
_cell_length_a 12.4877(18)
_cell_length_b 12.4877(18)
_cell_length_c 18.824(4)
_cell_measurement_reflns_used 6562
_cell_measurement_temperature 293(2)
_cell_measurement_theta_max 27.44
_cell_measurement_theta_min 3.16
_cell_volume 2935.5(9)
_computing_cell_refinement 'Bruker SMART'
_computing_data_collection 'Bruker SMART'
_computing_data_reduction 'Bruker SAINT'
_computing_molecular_graphics SHELXP-97
_computing_publication_material SHELXTL
_computing_structure_refinement 'SHELXL-97 (Sheldrick, 1997)'
_computing_structure_solution 'SHELXS-97 (Sheldrick, 1990)'
_diffrn_ambient_temperature 293(2)
_diffrn_detector_area_resol_mean 9.00cm
_diffrn_measured_fraction_theta_full 0.998
_diffrn_measured_fraction_theta_max 0.998
_diffrn_measurement_device_type 'CCD area detector'
_diffrn_measurement_method 'phi and omega scans'
_diffrn_radiation_monochromator graphite
_diffrn_radiation_source 'fine-focus sealed tube'
_diffrn_radiation_type MoK\a
_diffrn_radiation_wavelength 0.71073
_diffrn_reflns_av_R_equivalents 0.0610
_diffrn_reflns_av_sigmaI/netI 0.0563
_diffrn_reflns_limit_h_max 16
_diffrn_reflns_limit_h_min -16
_diffrn_reflns_limit_k_max 16
_diffrn_reflns_limit_k_min -16
_diffrn_reflns_limit_l_max 24
_diffrn_reflns_limit_l_min -22
_diffrn_reflns_number 28885
_diffrn_reflns_theta_full 27.44
_diffrn_reflns_theta_max 27.44
_diffrn_reflns_theta_min 3.16
_diffrn_standards_decay_% none
_diffrn_standards_interval_count none
_diffrn_standards_interval_time none
_diffrn_standards_number none
_exptl_absorpt_coefficient_mu 2.503
_exptl_absorpt_correction_type ?empirical
_exptl_absorpt_process_details SADABS
_exptl_crystal_colour colourless
_exptl_crystal_density_diffrn 1.850
_exptl_crystal_density_meas ?
_exptl_crystal_density_method 'not measured'
_exptl_crystal_description block
_exptl_crystal_F_000 1644
_exptl_crystal_size_max 0.33
_exptl_crystal_size_mid 0.25
_exptl_crystal_size_min 0.24
_refine_diff_density_max 0.499
_refine_diff_density_min -0.807
_refine_diff_density_rms 0.100
_refine_ls_abs_structure_details 'Flack H D (1983), Acta Cryst. A39, 876-881'
_refine_ls_abs_structure_Flack -0.010(8)
_refine_ls_extinction_method none
_refine_ls_goodness_of_fit_ref 1.090
_refine_ls_hydrogen_treatment mixed
_refine_ls_matrix_type full
_refine_ls_number_parameters 391
_refine_ls_number_reflns 6562
_refine_ls_number_restraints 7
_refine_ls_restrained_S_all 1.090
_refine_ls_R_factor_all 0.0396
_refine_ls_R_factor_gt 0.0326
_refine_ls_shift/su_max 0.020
_refine_ls_shift/su_mean 0.000
_refine_ls_structure_factor_coef Fsqd
_refine_ls_weighting_details 'calc w=1/[\s^2^(Fo^2^)+(0.0000P)^2^+3.8969P] where P=(Fo^2^+2Fc^2^)/3'
_refine_ls_weighting_scheme calc
_refine_ls_wR_factor_gt 0.0587
_refine_ls_wR_factor_ref 0.0619
_reflns_number_gt 5927
_reflns_number_total 6562
_reflns_threshold_expression >2sigma(I)
_cod_data_source_file ic060162hsup4.cif
_cod_data_source_block sad
_cod_depositor_comments
;
The following automatic conversions were performed:

'_chemical_melting_point' value 'not measured' was changed to '?' -
the value is undefined or not given.

'_symmetry_cell_setting' value
'Tetragonal' changed to 'tetragonal' according to
/home/saulius/struct/CIF-dictionaries/cif_core.dic dictionary named
'cif_core.dic' version 2.4.2 from 2011-04-26.

Automatic conversion script
Id: cif_fix_values 1891 2012-01-12 08:04:46Z andrius 

The following automatic conversions were performed:

'_exptl_crystal_density_meas' value 'none' was changed to '?' - the
value is perceived as not measured.

Automatic conversion script
Id: cif_fix_values 3008 2015-01-20 13:52:24Z robertas 
;
_cod_original_cell_volume 2935.5(8)
_cod_original_sg_symbol_H-M P4(1)
_cod_database_code 4332258

loop_
_symmetry_equiv_pos_as_xyz
'x, y, z'
'-x, -y, z+1/2'
'-y, x, z+1/4'
'y, -x, z+3/4'

loop_
_atom_site_label
_atom_site_type_symbol
_atom_site_fract_x
_atom_site_fract_y
_atom_site_fract_z
_atom_site_U_iso_or_equiv
_atom_site_adp_type
_atom_site_occupancy
_atom_site_symmetry_multiplicity
_atom_site_calc_flag
_atom_site_refinement_flags
Gd Gd 0.930978(17) 0.039061(16) 0.374784(16) 0.01475(5) Uani 1 1 d .
P1 P 1.02590(10) -0.20084(10) 0.45326(7) 0.0181(3) Uani 1 1 d .
P2 P 1.18611(10) 0.06780(10) 0.29782(7) 0.0189(3) Uani 1 1 d .
P3 P 0.93178(10) 0.26585(10) 0.25272(7) 0.0198(3) Uani 1 1 d .
O1 O 1.0086(3) -0.1254(2) 0.39171(18) 0.0227(8) Uani 1 1 d .
O2 O 1.0311(3) -0.1501(3) 0.52587(19) 0.0276(8) Uani 1 1 d .
O3 O 1.1280(3) -0.2698(3) 0.44209(19) 0.0283(8) Uani 1 1 d .
H3 H 1.1254 -0.2988 0.4030 0.080 Uiso 1 1 calc .
O4 O 0.7748(3) -0.5972(3) 0.4695(2) 0.0383(10) Uani 1 1 d .
O5 O 0.9425(3) -0.5421(3) 0.4467(2) 0.0324(9) Uani 1 1 d .
O6 O 1.1026(3) 0.0840(3) 0.3545(2) 0.0296(9) Uani 1 1 d .
O7 O 1.1436(3) 0.0558(3) 0.2238(2) 0.0349(10) Uani 1 1 d .
O8 O 1.2694(3) 0.1589(3) 0.3024(2) 0.0315(9) Uani 1 1 d .
H8 H 1.2916 0.1637 0.3433 0.080 Uiso 1 1 calc .
O9 O 1.5382(3) -0.2145(3) 0.3934(2) 0.0407(11) Uani 1 1 d .
O10 O 1.4935(3) -0.0442(3) 0.3704(3) 0.0402(10) Uani 1 1 d .
O11 O 0.9040(3) 0.1970(3) 0.3159(2) 0.0288(8) Uani 1 1 d .
O12 O 0.9628(3) 0.2071(3) 0.1861(2) 0.0296(9) Uani 1 1 d .
O13 O 0.8375(3) 0.3426(3) 0.23948(19) 0.0280(8) Uani 1 1 d .
H13 H 0.8229 0.3742 0.2764 0.080 Uiso 1 1 calc .
O14 O 1.1873(3) 0.6457(3) 0.3250(2) 0.0419(11) Uani 1 1 d .
O15 O 1.0231(3) 0.5868(3) 0.2969(2) 0.0383(10) Uani 1 1 d .
O1W O 0.4524(5) -0.5583(4) 0.2751(3) 0.0741(17) Uani 1 1 d D
O2W O 0.5544(5) -0.4668(6) 0.1556(3) 0.0832(19) Uani 1 1 d D
N1 N 0.8767(3) -0.3486(3) 0.3942(2) 0.0185(9) Uani 1 1 d .
H1 H 0.9341 -0.3808 0.3734 0.080 Uiso 1 1 calc .
N2 N 1.3375(3) -0.0965(3) 0.2764(2) 0.0183(9) Uani 1 1 d .
H2 H 1.3826 -0.0414 0.2660 0.080 Uiso 1 1 calc .
N3 N 1.0925(3) 0.4168(3) 0.2214(2) 0.0200(9) Uani 1 1 d .
H3A H 1.0374 0.4539 0.2015 0.080 Uiso 1 1 calc .
C1 C 0.7939(4) -0.4339(4) 0.4096(3) 0.0217(11) Uani 1 1 d .
H1A H 0.7392 -0.4043 0.4413 0.080 Uiso 1 1 calc .
C2 C 0.7447(5) -0.4544(4) 0.3370(3) 0.0349(14) Uani 1 1 d .
H2A H 0.7793 -0.5150 0.3143 0.080 Uiso 1 1 calc .
H2B H 0.6689 -0.4701 0.3416 0.080 Uiso 1 1 calc .
C3 C 0.7608(5) -0.3551(5) 0.2937(3) 0.0450(17) Uani 1 1 d .
H3B H 0.6922 -0.3242 0.2807 0.080 Uiso 1 1 calc .
H3C H 0.7999 -0.3715 0.2505 0.080 Uiso 1 1 calc .
C4 C 0.8243(4) -0.2771(4) 0.3395(3) 0.0250(12) Uani 1 1 d .
H4A H 0.8775 -0.2394 0.3116 0.080 Uiso 1 1 calc .
H4B H 0.7774 -0.2253 0.3620 0.080 Uiso 1 1 calc .
C5 C 0.9145(4) -0.2950(4) 0.4606(3) 0.0192(10) Uani 1 1 d .
H5A H 0.9350 -0.3504 0.4940 0.080 Uiso 1 1 calc .
H5B H 0.8541 -0.2571 0.4811 0.080 Uiso 1 1 calc .
C6 C 0.8446(4) -0.5318(4) 0.4445(3) 0.0244(11) Uani 1 1 d .
C7 C 1.4026(4) -0.1858(4) 0.3103(3) 0.0220(11) Uani 1 1 d .
H7 H 1.3539 -0.2341 0.3355 0.080 Uiso 1 1 calc .
C8 C 1.4521(5) -0.2460(5) 0.2474(3) 0.0445(17) Uani 1 1 d .
H8A H 1.5284 -0.2320 0.2447 0.080 Uiso 1 1 calc .
H8B H 1.4412 -0.3225 0.2525 0.080 Uiso 1 1 calc .
C9 C 1.3958(5) -0.2047(4) 0.1810(3) 0.0325(13) Uani 1 1 d .
H9A H 1.4426 -0.1577 0.1541 0.080 Uiso 1 1 calc .
H9B H 1.3741 -0.2637 0.1507 0.080 Uiso 1 1 calc .
C10 C 1.2986(4) -0.1439(4) 0.2079(3) 0.0267(12) Uani 1 1 d .
H10A H 1.2772 -0.0885 0.1747 0.080 Uiso 1 1 calc .
H10B H 1.2386 -0.1918 0.2159 0.080 Uiso 1 1 calc .
C11 C 1.2520(4) -0.0556(4) 0.3246(3) 0.0256(12) Uani 1 1 d .
H11A H 1.2833 -0.0445 0.3712 0.080 Uiso 1 1 calc .
H11B H 1.1979 -0.1108 0.3294 0.080 Uiso 1 1 calc .
C12 C 1.4836(4) -0.1421(4) 0.3622(3) 0.0261(12) Uani 1 1 d .
C13 C 1.1736(4) 0.4977(4) 0.2488(3) 0.0217(11) Uani 1 1 d .
H13A H 1.2277 0.4603 0.2772 0.080 Uiso 1 1 calc .
C14 C 1.2257(4) 0.5372(4) 0.1787(3) 0.0314(13) Uani 1 1 d .
H14A H 1.1840 0.5948 0.1580 0.080 Uiso 1 1 calc .
H14B H 1.2980 0.5626 0.1872 0.080 Uiso 1 1 calc .
C15 C 1.2266(5) 0.4399(5) 0.1301(4) 0.0519(18) Uani 1 1 d .
H15A H 1.2983 0.4103 0.1269 0.080 Uiso 1 1 calc .
H15B H 1.2032 0.4597 0.0827 0.080 Uiso 1 1 calc .
C16 C 1.1496(4) 0.3577(4) 0.1625(3) 0.0289(13) Uani 1 1 d .
H16A H 1.0990 0.3324 0.1272 0.080 Uiso 1 1 calc .
H16B H 1.1888 0.2969 0.1813 0.080 Uiso 1 1 calc .
C17 C 1.0469(4) 0.3471(4) 0.2787(3) 0.0212(11) Uani 1 1 d .
H17A H 1.0260 0.3923 0.3182 0.080 Uiso 1 1 calc .
H17B H 1.1030 0.2996 0.2955 0.080 Uiso 1 1 calc .
C18 C 1.1228(4) 0.5852(4) 0.2938(3) 0.0267(12) Uani 1 1 d .
H1WA H 0.514(2) -0.542(6) 0.258(2) 0.080 Uiso 1 1 d D
H1WB H 0.457(7) -0.620(3) 0.255(4) 0.080 Uiso 1 1 d D
H2WA H 0.612(3) -0.488(6) 0.138(3) 0.080 Uiso 1 1 d D
H2WB H 0.557(5) -0.457(7) 0.1994(13) 0.080 Uiso 1 1 d D

loop_
_atom_site_aniso_label
_atom_site_aniso_U_11
_atom_site_aniso_U_22
_atom_site_aniso_U_33
_atom_site_aniso_U_23
_atom_site_aniso_U_13
_atom_site_aniso_U_12
Gd 0.01622(11) 0.01469(11) 0.01335(9) 0.00122(10) 0.00082(10) -0.00056(9)
P1 0.0197(6) 0.0160(6) 0.0186(7) -0.0031(5) -0.0014(5) 0.0025(5)
P2 0.0148(6) 0.0219(6) 0.0199(7) -0.0005(6) -0.0008(5) 0.0016(5)
P3 0.0246(7) 0.0138(6) 0.0210(7) 0.0002(5) -0.0007(5) 0.0014(5)
O1 0.0248(17) 0.0155(16) 0.028(2) 0.0043(15) -0.0018(15) 0.0013(13)
O2 0.0244(19) 0.037(2) 0.021(2) -0.0121(17) 0.0000(15) 0.0003(16)
O3 0.0242(19) 0.032(2) 0.029(2) -0.0001(17) -0.0020(16) 0.0119(16)
O4 0.033(2) 0.028(2) 0.054(3) 0.017(2) -0.001(2) -0.0043(17)
O5 0.027(2) 0.0248(19) 0.045(3) 0.0095(18) -0.0058(19) 0.0063(16)
O6 0.0200(18) 0.0298(19) 0.039(3) -0.0032(16) 0.0117(16) -0.0046(15)
O7 0.044(2) 0.033(2) 0.028(2) -0.0062(17) -0.0219(19) 0.0091(18)
O8 0.031(2) 0.036(2) 0.027(2) -0.0032(18) 0.0023(17) -0.0110(17)
O9 0.044(2) 0.031(2) 0.047(3) -0.0018(19) -0.025(2) 0.0073(17)
O10 0.046(2) 0.0274(18) 0.047(3) -0.007(2) -0.024(2) -0.0009(17)
O11 0.035(2) 0.0208(18) 0.030(2) 0.0104(17) -0.0008(17) -0.0045(16)
O12 0.027(2) 0.028(2) 0.034(2) -0.0117(17) 0.0020(17) 0.0045(16)
O13 0.032(2) 0.0274(19) 0.025(2) 0.0046(16) 0.0081(16) 0.0132(16)
O14 0.032(2) 0.042(2) 0.051(3) -0.030(2) 0.012(2) -0.0110(19)
O15 0.033(2) 0.032(2) 0.050(3) -0.012(2) 0.008(2) 0.0025(18)
O1W 0.088(4) 0.053(3) 0.081(5) -0.006(3) 0.001(3) 0.003(3)
O2W 0.087(4) 0.092(4) 0.070(4) -0.017(4) 0.032(3) -0.004(4)
N1 0.021(2) 0.0132(18) 0.022(2) -0.0005(16) -0.0041(16) -0.0035(15)
N2 0.017(2) 0.018(2) 0.019(2) -0.0007(17) -0.0008(17) 0.0028(16)
N3 0.026(2) 0.016(2) 0.018(2) 0.0014(17) 0.0027(18) -0.0004(17)
C1 0.020(2) 0.018(2) 0.027(3) 0.004(2) -0.007(2) -0.0022(19)
C2 0.044(4) 0.027(3) 0.033(4) 0.001(3) -0.016(3) -0.003(3)
C3 0.060(4) 0.036(3) 0.039(4) 0.007(3) -0.028(3) -0.014(3)
C4 0.035(3) 0.022(3) 0.018(3) 0.004(2) -0.011(2) 0.002(2)
C5 0.028(3) 0.016(2) 0.013(2) -0.0003(19) -0.002(2) -0.006(2)
C6 0.029(3) 0.018(2) 0.025(3) 0.005(2) -0.001(2) -0.002(2)
C7 0.024(3) 0.020(2) 0.022(3) -0.002(2) -0.009(2) 0.005(2)
C8 0.051(4) 0.049(4) 0.033(3) -0.016(3) -0.017(3) 0.037(3)
C9 0.043(3) 0.028(3) 0.026(3) -0.004(2) -0.003(3) 0.007(3)
C10 0.026(3) 0.036(3) 0.018(3) 0.000(2) -0.006(2) 0.008(2)
C11 0.023(3) 0.038(3) 0.016(3) 0.004(2) 0.004(2) 0.008(2)
C12 0.026(3) 0.030(3) 0.022(3) -0.006(2) -0.008(2) 0.003(2)
C13 0.021(2) 0.020(2) 0.025(3) -0.002(2) 0.001(2) -0.006(2)
C14 0.029(3) 0.036(3) 0.029(3) 0.001(3) 0.009(3) -0.006(2)
C15 0.055(4) 0.058(4) 0.042(4) -0.021(4) 0.029(4) -0.023(3)
C16 0.031(3) 0.033(3) 0.022(3) -0.009(2) 0.008(2) 0.001(2)
C17 0.028(3) 0.018(2) 0.018(3) 0.004(2) 0.003(2) -0.007(2)
C18 0.035(3) 0.019(2) 0.026(3) 0.001(2) 0.009(2) -0.006(2)

loop_
_atom_type_symbol
_atom_type_description
_atom_type_scat_dispersion_real
_atom_type_scat_dispersion_imag
_atom_type_scat_source
C C 0.0033 0.0016 'International Tables Vol C Tables 4.2.6.8 and 6.1.1.4'
H H 0.0000 0.0000 'International Tables Vol C Tables 4.2.6.8 and 6.1.1.4'
N N 0.0061 0.0033 'International Tables Vol C Tables 4.2.6.8 and 6.1.1.4'
O O 0.0106 0.0060 'International Tables Vol C Tables 4.2.6.8 and 6.1.1.4'
P P 0.1023 0.0942 'International Tables Vol C Tables 4.2.6.8 and 6.1.1.4'
Gd Gd -0.1653 3.9035 'International Tables Vol C Tables 4.2.6.8 and 6.1.1.4'

loop_
_geom_angle_atom_site_label_1
_geom_angle_atom_site_label_2
_geom_angle_atom_site_label_3
_geom_angle
_geom_angle_site_symmetry_1
_geom_angle_site_symmetry_3
O6 Gd O7 85.81(13) . 3_645
O6 Gd O12 155.52(13) . 3_645
O7 Gd O12 83.15(13) 3_645 3_645
O6 Gd O11 80.97(13) . .
O7 Gd O11 84.99(15) 3_645 .
O12 Gd O11 119.56(12) 3_645 .
O6 Gd O1 81.02(11) . .
O7 Gd O1 111.62(14) 3_645 .
O12 Gd O1 82.84(12) 3_645 .
O11 Gd O1 154.41(13) . .
O6 Gd O2 112.22(13) . 4_664
O7 Gd O2 156.02(12) 3_645 4_664
O12 Gd O2 85.26(14) 3_645 4_664
O11 Gd O2 82.59(13) . 4_664
O1 Gd O2 87.57(12) . 4_664
O2 P1 O1 116.1(2) . .
O2 P1 O3 108.7(2) . .
O1 P1 O3 111.1(2) . .
O2 P1 C5 103.6(2) . .
O1 P1 C5 110.5(2) . .
O3 P1 C5 106.2(2) . .
O7 P2 O6 115.3(2) . .
O7 P2 O8 111.4(2) . .
O6 P2 O8 109.2(2) . .
O7 P2 C11 109.5(2) . .
O6 P2 C11 103.3(2) . .
O8 P2 C11 107.7(2) . .
O12 P3 O11 116.1(2) . .
O12 P3 O13 111.4(2) . .
O11 P3 O13 107.9(2) . .
O12 P3 C17 107.0(2) . .
O11 P3 C17 106.6(2) . .
O13 P3 C17 107.4(2) . .
P1 O1 Gd 136.6(2) . .
P1 O2 Gd 154.8(2) . 3_645
P1 O3 H3 109.5 . .
P2 O6 Gd 138.4(2) . .
P2 O7 Gd 162.7(2) . 4_664
P2 O8 H8 109.5 . .
P3 O11 Gd 147.1(2) . .
P3 O12 Gd 153.8(2) . 4_664
P3 O13 H13 109.5 . .
H1WA O1W H1WB 90(8) . .
H2WA O2W H2WB 114(4) . .
C5 N1 C4 116.2(4) . .
C5 N1 C1 111.7(4) . .
C4 N1 C1 104.5(4) . .
C5 N1 H1 108.0 . .
C4 N1 H1 108.0 . .
C1 N1 H1 108.0 . .
C11 N2 C10 115.3(4) . .
C11 N2 C7 112.2(4) . .
C10 N2 C7 104.2(4) . .
C11 N2 H2 108.3 . .
C10 N2 H2 108.3 . .
C7 N2 H2 108.3 . .
C17 N3 C16 115.0(4) . .
C17 N3 C13 113.2(4) . .
C16 N3 C13 105.0(4) . .
C17 N3 H3A 107.8 . .
C16 N3 H3A 107.8 . .
C13 N3 H3A 107.8 . .
N1 C1 C2 102.9(4) . .
N1 C1 C6 111.3(4) . .
C2 C1 C6 114.8(4) . .
N1 C1 H1A 109.2 . .
C2 C1 H1A 109.2 . .
C6 C1 H1A 109.2 . .
C3 C2 C1 107.1(4) . .
C3 C2 H2A 110.3 . .
C1 C2 H2A 110.3 . .
C3 C2 H2B 110.3 . .
C1 C2 H2B 110.3 . .
H2A C2 H2B 108.5 . .
C2 C3 C4 106.9(5) . .
C2 C3 H3B 110.3 . .
C4 C3 H3B 110.3 . .
C2 C3 H3C 110.3 . .
C4 C3 H3C 110.3 . .
H3B C3 H3C 108.6 . .
N1 C4 C3 103.5(4) . .
N1 C4 H4A 111.1 . .
C3 C4 H4A 111.1 . .
N1 C4 H4B 111.1 . .
C3 C4 H4B 111.1 . .
H4A C4 H4B 109.0 . .
N1 C5 P1 117.7(3) . .
N1 C5 H5A 107.9 . .
P1 C5 H5A 107.9 . .
N1 C5 H5B 107.9 . .
P1 C5 H5B 107.9 . .
H5A C5 H5B 107.2 . .
O5 C6 O4 126.5(5) . .
O5 C6 C1 120.8(4) . .
O4 C6 C1 112.7(4) . .
C12 C7 N2 111.4(4) . .
C12 C7 C8 114.0(4) . .
N2 C7 C8 104.6(4) . .
C12 C7 H7 108.9 . .
N2 C7 H7 108.9 . .
C8 C7 H7 108.9 . .
C9 C8 C7 106.3(4) . .
C9 C8 H8A 110.5 . .
C7 C8 H8A 110.5 . .
C9 C8 H8B 110.5 . .
C7 C8 H8B 110.5 . .
H8A C8 H8B 108.7 . .
C10 C9 C8 105.3(5) . .
C10 C9 H9A 110.7 . .
C8 C9 H9A 110.7 . .
C10 C9 H9B 110.7 . .
C8 C9 H9B 110.7 . .
H9A C9 H9B 108.8 . .
N2 C10 C9 103.0(4) . .
N2 C10 H10A 111.2 . .
C9 C10 H10A 111.2 . .
N2 C10 H10B 111.2 . .
C9 C10 H10B 111.2 . .
H10A C10 H10B 109.1 . .
N2 C11 P2 116.4(3) . .
N2 C11 H11A 108.2 . .
P2 C11 H11A 108.2 . .
N2 C11 H11B 108.2 . .
P2 C11 H11B 108.2 . .
H11A C11 H11B 107.3 . .
O10 C12 O9 126.0(5) . .
O10 C12 C7 120.3(4) . .
O9 C12 C7 113.6(4) . .
C18 C13 N3 112.8(4) . .
C18 C13 C14 114.8(4) . .
N3 C13 C14 101.6(4) . .
C18 C13 H13A 109.1 . .
N3 C13 H13A 109.1 . .
C14 C13 H13A 109.1 . .
C15 C14 C13 105.2(4) . .
C15 C14 H14A 110.7 . .
C13 C14 H14A 110.7 . .
C15 C14 H14B 110.7 . .
C13 C14 H14B 110.7 . .
H14A C14 H14B 108.8 . .
C14 C15 C16 106.8(5) . .
C14 C15 H15A 110.4 . .
C16 C15 H15A 110.4 . .
C14 C15 H15B 110.4 . .
C16 C15 H15B 110.4 . .
H15A C15 H15B 108.6 . .
N3 C16 C15 105.1(4) . .
N3 C16 H16A 110.7 . .
C15 C16 H16A 110.7 . .
N3 C16 H16B 110.7 . .
C15 C16 H16B 110.7 . .
H16A C16 H16B 108.8 . .
N3 C17 P3 115.4(3) . .
N3 C17 H17A 108.4 . .
P3 C17 H17A 108.4 . .
N3 C17 H17B 108.4 . .
P3 C17 H17B 108.4 . .
H17A C17 H17B 107.5 . .
O15 C18 O14 127.7(5) . .
O15 C18 C13 117.1(5) . .
O14 C18 C13 115.2(5) . .

loop_
_geom_bond_atom_site_label_1
_geom_bond_atom_site_label_2
_geom_bond_distance
_geom_bond_site_symmetry_2
Gd O6 2.249(3) .
Gd O7 2.282(4) 3_645
Gd O12 2.283(3) 3_645
Gd O11 2.287(3) .
Gd O1 2.293(3) .
Gd O2 2.293(3) 4_664
P1 O2 1.508(4) .
P1 O1 1.509(3) .
P1 O3 1.553(3) .
P1 C5 1.827(5) .
P2 O7 1.499(4) .
P2 O6 1.505(4) .
P2 O8 1.545(4) .
P2 C11 1.818(5) .
P3 O12 1.503(4) .
P3 O11 1.509(4) .
P3 O13 1.538(3) .
P3 C17 1.826(5) .
O2 Gd 2.293(3) 3_645
O3 H3 0.8200 .
O4 C6 1.285(6) .
O5 C6 1.229(6) .
O7 Gd 2.282(4) 4_664
O8 H8 0.8200 .
O9 C12 1.276(6) .
O10 C12 1.239(6) .
O12 Gd 2.283(3) 4_664
O13 H13 0.8200 .
O14 C18 1.252(6) .
O15 C18 1.246(6) .
O1W H1WA 0.86(2) .
O1W H1WB 0.86(2) .
O2W H2WA 0.837(19) .
O2W H2WB 0.83(2) .
N1 C5 1.493(6) .
N1 C4 1.512(6) .
N1 C1 1.512(6) .
N1 H1 0.9100 .
N2 C11 1.492(6) .
N2 C10 1.500(6) .
N2 C7 1.520(6) .
N2 H2 0.9100 .
N3 C17 1.499(6) .
N3 C16 1.510(6) .
N3 C13 1.522(6) .
N3 H3A 0.9100 .
C1 C2 1.521(7) .
C1 C6 1.525(7) .
C1 H1A 0.9800 .
C2 C3 1.498(8) .
C2 H2A 0.9700 .
C2 H2B 0.9700 .
C3 C4 1.524(7) .
C3 H3B 0.9700 .
C3 H3C 0.9700 .
C4 H4A 0.9700 .
C4 H4B 0.9700 .
C5 H5A 0.9700 .
C5 H5B 0.9700 .
C7 C12 1.508(7) .
C7 C8 1.532(8) .
C7 H7 0.9800 .
C8 C9 1.525(8) .
C8 H8A 0.9700 .
C8 H8B 0.9700 .
C9 C10 1.519(7) .
C9 H9A 0.9700 .
C9 H9B 0.9700 .
C10 H10A 0.9700 .
C10 H10B 0.9700 .
C11 H11A 0.9700 .
C11 H11B 0.9700 .
C13 C18 1.520(7) .
C13 C14 1.551(7) .
C13 H13A 0.9800 .
C14 C15 1.521(8) .
C14 H14A 0.9700 .
C14 H14B 0.9700 .
C15 C16 1.533(8) .
C15 H15A 0.9700 .
C15 H15B 0.9700 .
C16 H16A 0.9700 .
C16 H16B 0.9700 .
C17 H17A 0.9700 .
C17 H17B 0.9700 .

loop_
_geom_hbond_atom_site_label_D
_geom_hbond_atom_site_label_H
_geom_hbond_atom_site_label_A
_geom_hbond_distance_DH
_geom_hbond_distance_HA
_geom_hbond_distance_DA
_geom_hbond_angle_DHA
_geom_hbond_site_symmetry_A
O1W H1WB O4 0.86(2) 2.15(4) 2.964(7) 157(8) 4_654
O1W H1WA O2W 0.86(2) 2.21(2) 2.826(9) 129(3) .
O2W H2WB O1W 0.83(2) 2.31(7) 2.826(9) 120(7) .
N1 H1 O15 0.91 1.86 2.710(5) 153.8 1_545
N2 H2 O5 0.91 2.03 2.865(5) 152.3 4_764
O3 H3 O14 0.82 1.80 2.553(5) 152.3 1_545
